data_1556529
loop_
_publ_author_name
'Stock, P.'
'Wiedemann, D.'
'Petzold, H.'
'Horner, G.'

_publ_section_title
;
 Structural Dynamics of Spin Crossover in Iron(II) Complexes with
 Extended-Tripod Ligands
;
_journal_name_full Inorganics
_journal_page_first 60
_journal_paper_doi 10.3390/inorganics5030060
_journal_volume 5
_journal_year 2017
_chemical_formula_iupac '[Zn (C21 H24 N9 P S)](Cl O4)2.1.5C H3 C N'
_chemical_formula_moiety 'C21 H24 N9 P S Zn 2+, 2(Cl O4 1-), 1.5(C2 H3 N)'
_chemical_formula_sum 'C24 H28.5 Cl2 N10.5 O8 P S Zn'
_chemical_formula_weight 791.37
_chemical_name_systematic
; {tris[1-methyl-2-(pyridin-2-ylmethylene-\kN)hydrazinyl-\kN^2^]phosphane
 sulfide}zinc(II) perchlorate--acetonitrile(2/3)
;
_space_group_crystal_system monoclinic
_space_group_IT_number 14
_space_group_name_Hall '-P 2ybc'
_space_group_name_H-M_alt 'P 1 21/c 1'
_atom_sites_solution_hydrogens mixed
_atom_sites_solution_primary dual
_atom_sites_solution_secondary .
_cell_angle_alpha 90
_cell_angle_beta 136.39(3)
_cell_angle_gamma 90
_cell_formula_units_Z 4
_cell_length_a 9.0934(12)
_cell_length_b 31.653(3)
_cell_length_c 16.281(2)
_cell_measurement_reflns_used 8118
_cell_measurement_temperature 150.05(10)
_cell_measurement_theta_max 31.8740
_cell_measurement_theta_min 3.4640
_cell_volume 3232.3(19)
_computing_cell_refinement 'CrysAlisPro 1.171.37 (Agilent Technologies, 2014)'
_computing_data_collection 'CrysAlisPro 1.171.37 (Agilent Technologies, 2014)'
_computing_data_reduction 'CrysAlisPro 1.171.37 (Agilent Technologies, 2014)'
_computing_molecular_graphics 'MERCURY (Macrae et al., 2008)'
_computing_publication_material 'Olex2 (Dolomanov et al., 2009)'
_computing_structure_refinement 'SHELXL-2017 (Sheldrick, 2015b)'
_computing_structure_solution 'SHELXT-2014 (Sheldrick, 2015a)'
_diffrn_ambient_environment N~2~
_diffrn_ambient_temperature 150.05(10)
_diffrn_detector 'CCD plate'
_diffrn_detector_area_resol_mean 16.3031
_diffrn_detector_type 'Agilent Sapphire3'
_diffrn_measured_fraction_theta_full 0.996
_diffrn_measured_fraction_theta_max 0.997
_diffrn_measurement_device '\k-geometry diffractometer'
_diffrn_measurement_device_type 'Agilent Xcalibur'
_diffrn_measurement_method '\w scans'
_diffrn_measurement_specimen_support 'glass capillary'
_diffrn_radiation_monochromator graphite
_diffrn_radiation_probe x-ray
_diffrn_radiation_type 'Mo K\a'
_diffrn_radiation_wavelength 0.71073
_diffrn_reflns_av_R_equivalents 0.0717
_diffrn_reflns_av_unetI/netI 0.0526
_diffrn_reflns_Laue_measured_fraction_full 0.996
_diffrn_reflns_Laue_measured_fraction_max 0.997
_diffrn_reflns_limit_h_max 11
_diffrn_reflns_limit_h_min -11
_diffrn_reflns_limit_k_max 38
_diffrn_reflns_limit_k_min -38
_diffrn_reflns_limit_l_max 18
_diffrn_reflns_limit_l_min -20
_diffrn_reflns_number 24831
_diffrn_reflns_point_group_measured_fraction_full 0.996
_diffrn_reflns_point_group_measured_fraction_max 0.997
_diffrn_reflns_theta_full 25.242
_diffrn_reflns_theta_max 25.999
_diffrn_reflns_theta_min 3.494
_diffrn_source 'fine-focus sealed tube'
_diffrn_source_type 'Agilent Enhance'
_diffrn_standards_interval_count .
_diffrn_standards_interval_time .
_diffrn_standards_number 0
_exptl_absorpt_coefficient_mu 1.104
_exptl_absorpt_correction_T_max 0.834
_exptl_absorpt_correction_T_min 0.703
_exptl_absorpt_correction_type analytical
_exptl_absorpt_process_details
;
CrysAlisPro 1.171.37 (Agilent Technologies, 2014)

Analytical numeric absorption correction using a multifaceted crystal
model based on expressions derived by Clark and Reid (Clark & Reid, 1995).

Empirical absorption correction using spherical harmonics,
implemented in SCALE3 ABSPACK scaling algorithm.
;
_exptl_crystal_colour colourless
_exptl_crystal_density_diffrn 1.626
_exptl_crystal_density_method 'not measured'
_exptl_crystal_description coloumn
_exptl_crystal_F_000 1620
_exptl_crystal_size_max 0.4448
_exptl_crystal_size_mid 0.2537
_exptl_crystal_size_min 0.2142
_refine_diff_density_max 0.990
_refine_diff_density_min -0.896
_refine_diff_density_rms 0.096
_refine_ls_extinction_coef .
_refine_ls_extinction_method none
_refine_ls_goodness_of_fit_ref 1.109
_refine_ls_hydrogen_treatment constr
_refine_ls_matrix_type full
_refine_ls_number_parameters 466
_refine_ls_number_reflns 6322
_refine_ls_number_restraints 75
_refine_ls_restrained_S_all 1.106
_refine_ls_R_factor_all 0.0820
_refine_ls_R_factor_gt 0.0699
_refine_ls_shift/su_max 0.000
_refine_ls_shift/su_mean 0.000
_refine_ls_structure_factor_coef Fsqd
_refine_ls_weighting_details 'w=1/[\s^2^(Fo^2^)+(0.0472P)^2^+12.7098P] where P=(Fo^2^+2Fc^2^)/3'
_refine_ls_weighting_scheme calc
_refine_ls_wR_factor_gt 0.1606
_refine_ls_wR_factor_ref 0.1680
_reflns_Friedel_coverage 0.000
_reflns_Friedel_fraction_full .
_reflns_Friedel_fraction_max .
_reflns_number_gt 5266
_reflns_number_total 6322
_reflns_threshold_expression I>2\s(I)
_cod_data_source_file stock17_final.cif
_cod_data_source_block stock17
_cod_original_cell_volume 3232.2(12)
_cod_original_formula_sum 'C24 H28.50 Cl2 N10.50 O8 P S Zn'
_cod_database_code 1556529
_shelx_space_group_comment
;
The symmetry employed for this shelxl refinement is uniquely defined
by the following loop, which should always be used as a source of
symmetry information in preference to the above space-group names.
They are only intended as comments.
;
_olex2_refinement_description
;
1. Fixed Uiso
 At 1.2 times of:
  All C(H) groups
 At 1.5 times of:
  All C(H,H,H) groups
2. Uiso/Uaniso restraints and constraints
N50 \\sim C51 \\sim C52: within 2A with sigma of 0.04 and sigma for terminal
atoms of 0.08
N30 \\sim C31 \\sim C32: within 2A with sigma of 0.04 and sigma for terminal
atoms of 0.08
N40 \\sim C41 \\sim C42: within 2A with sigma of 0.04 and sigma for terminal
atoms of 0.08
Uanis(C42) \\sim Ueq, Uanis(C52) \\sim Ueq: with sigma of 0.1 and sigma for
terminal atoms of 0.02
3. Rigid body (RIGU) restrains
 N50, C51, C52
 with sigma for 1-2 distances of 0.004 and sigma for 1-3 distances of 0.004
 N30, C31, C32
 with sigma for 1-2 distances of 0.004 and sigma for 1-3 distances of 0.004
 N40, C41, C42
 with sigma for 1-2 distances of 0.004 and sigma for 1-3 distances of 0.004
4. Others
 Fixed Sof: N50(0.5) C51(0.5) C52(0.5) H52A(0.5) H52B(0.5) H52C(0.5) N30(0.5)
 C31(0.5) C32(0.5) H32A(0.5) H32B(0.5) H32C(0.5) N40(0.5) C41(0.5) C42(0.5)
 H42A(0.5) H42B(0.5) H42C(0.5)
5.a Free rotating group:
 N50(C51,C52), N30(C31,C32), N40(C41,C42)
5.b Aromatic/amide H refined with riding coordinates:
 C2(H2), C4(H4), C5(H5), C6(H6), C7(H7), C9(H9), C11(H11), C12(H12), C13(H13),
 C14(H14), C16(H16), C18(H18), C19(H19), C20(H20), C21(H21)
5.c Idealised Me refined as rotating group:
 C1(H1A,H1B,H1C), C8(H8A,H8B,H8C), C15(H15A,H15B,H15C), C52(H52A,H52B,H52C),
 C32(H32A,H32B,H32C), C42(H42A,H42B,H42C)
;
_olex2_submission_special_instructions 'No special instructions were received'

loop_
_space_group_symop_operation_xyz
'x, y, z'
'-x, y+1/2, -z+1/2'
'-x, -y, -z'
'x, -y-1/2, z-1/2'

loop_
_atom_site_label
_atom_site_type_symbol
_atom_site_fract_x
_atom_site_fract_y
_atom_site_fract_z
_atom_site_U_iso_or_equiv
_atom_site_adp_type
_atom_site_occupancy
_atom_site_site_symmetry_order
_atom_site_calc_flag
_atom_site_refinement_flags_posn
_atom_site_refinement_flags_adp
_atom_site_refinement_flags_occupancy
_atom_site_disorder_assembly
_atom_site_disorder_group
C1 C 0.6568(10) 0.3759(2) 0.2233(5) 0.0528(16) Uani 1 1 d . . . . .
H1A H 0.797995 0.388900 0.275427 0.079 Uiso 1 1 calc GR . . . .
H1B H 0.546748 0.397039 0.167214 0.079 Uiso 1 1 calc GR . . . .
H1C H 0.644565 0.352589 0.178957 0.079 Uiso 1 1 calc GR . . . .
C2 C 0.9199(8) 0.31571(18) 0.4059(5) 0.0378(12) Uani 1 1 d . . . . .
H2 H 0.908148 0.314549 0.343050 0.045 Uiso 1 1 calc R . . . .
C3 C 1.0862(8) 0.29340(17) 0.5161(5) 0.0357(12) Uani 1 1 d . . . . .
C4 C 1.2108(9) 0.26270(18) 0.5279(6) 0.0421(13) Uani 1 1 d . . . . .
H4 H 1.189579 0.256215 0.462908 0.051 Uiso 1 1 calc R . . . .
C5 C 1.3644(9) 0.24201(18) 0.6347(6) 0.0451(14) Uani 1 1 d . . . . .
H5 H 1.454185 0.221813 0.645118 0.054 Uiso 1 1 calc R . . . .
C6 C 1.3877(9) 0.25066(18) 0.7262(5) 0.0410(13) Uani 1 1 d . . . . .
H6 H 1.490377 0.236068 0.799873 0.049 Uiso 1 1 calc R . . . .
C7 C 1.2578(9) 0.28122(17) 0.7084(5) 0.0378(12) Uani 1 1 d . . . . .
H7 H 1.271785 0.287083 0.771017 0.045 Uiso 1 1 calc R . . . .
C8 C 0.2261(9) 0.3260(2) 0.2962(5) 0.0462(14) Uani 1 1 d . . . . .
H8A H 0.249535 0.296612 0.322346 0.069 Uiso 1 1 calc GR . . . .
H8B H 0.128815 0.326736 0.209737 0.069 Uiso 1 1 calc GR . . . .
H8C H 0.163379 0.341786 0.316603 0.069 Uiso 1 1 calc GR . . . .
C9 C 0.5710(8) 0.33142(17) 0.5406(5) 0.0369(12) Uani 1 1 d . . . . .
H9 H 0.437283 0.320842 0.504739 0.044 Uiso 1 1 calc R . . . .
C10 C 0.7527(8) 0.33297(16) 0.6687(5) 0.0341(11) Uani 1 1 d . . . . .
C11 C 0.7308(9) 0.32647(17) 0.7439(5) 0.0394(12) Uani 1 1 d . . . . .
H11 H 0.595526 0.319808 0.711977 0.047 Uiso 1 1 calc R . . . .
C12 C 0.9061(10) 0.32975(19) 0.8642(5) 0.0457(14) Uani 1 1 d . . . . .
H12 H 0.894121 0.325324 0.916904 0.055 Uiso 1 1 calc R . . . .
C13 C 1.0991(10) 0.3395(2) 0.9079(5) 0.0464(14) Uani 1 1 d . . . . .
H13 H 1.223046 0.341845 0.991223 0.056 Uiso 1 1 calc R . . . .
C14 C 1.1103(9) 0.34586(17) 0.8288(5) 0.0391(12) Uani 1 1 d . . . . .
H14 H 1.244728 0.352663 0.859727 0.047 Uiso 1 1 calc R . . . .
C15 C 0.4835(10) 0.46416(19) 0.3585(6) 0.0490(15) Uani 1 1 d . . . . .
H15A H 0.503642 0.471481 0.424582 0.073 Uiso 1 1 calc GR . . . .
H15B H 0.330720 0.462711 0.284411 0.073 Uiso 1 1 calc GR . . . .
H15C H 0.550301 0.485761 0.350889 0.073 Uiso 1 1 calc GR . . . .
C16 C 0.9095(9) 0.44815(17) 0.5550(5) 0.0379(12) Uani 1 1 d . . . . .
H16 H 0.854437 0.475960 0.538336 0.046 Uiso 1 1 calc R . . . .
C17 C 1.1324(9) 0.43894(17) 0.6606(5) 0.0367(12) Uani 1 1 d . . . . .
C18 C 1.2791(10) 0.4716(2) 0.7286(6) 0.0499(15) Uani 1 1 d . . . . .
H18 H 1.233028 0.500157 0.710605 0.060 Uiso 1 1 calc R . . . .
C19 C 1.4909(11) 0.4619(2) 0.8219(7) 0.066(2) Uani 1 1 d . . . . .
H19 H 1.594446 0.483640 0.868179 0.079 Uiso 1 1 calc R . . . .
C20 C 1.5515(10) 0.4202(3) 0.8477(7) 0.068(2) Uani 1 1 d . . . . .
H20 H 1.697246 0.412560 0.912402 0.081 Uiso 1 1 calc R . . . .
C21 C 1.3955(9) 0.3896(2) 0.7774(6) 0.0473(14) Uani 1 1 d . . . . .
H21 H 1.438474 0.360813 0.795734 0.057 Uiso 1 1 calc R . . . .
N1 N 0.6285(7) 0.35956(17) 0.2957(4) 0.0436(12) Uani 1 1 d . . . . .
N2 N 0.7893(7) 0.33705(15) 0.3963(4) 0.0368(10) Uani 1 1 d . . . . .
N3 N 1.1145(7) 0.30258(14) 0.6073(4) 0.0337(10) Uani 1 1 d . . . . .
N4 N 0.4312(7) 0.34530(15) 0.3560(4) 0.0383(11) Uani 1 1 d . . . . .
N5 N 0.5960(7) 0.34474(14) 0.4774(4) 0.0342(10) Uani 1 1 d . . . . .
N6 N 0.9429(7) 0.34294(13) 0.7117(4) 0.0332(9) Uani 1 1 d . . . . .
N7 N 0.5810(7) 0.42351(15) 0.3815(4) 0.0408(11) Uani 1 1 d . . . . .
N8 N 0.7898(7) 0.41731(14) 0.4849(4) 0.0365(10) Uani 1 1 d . . . . .
N9 N 1.1896(7) 0.39798(14) 0.6860(4) 0.0367(10) Uani 1 1 d . . . . .
P1 P 0.4524(2) 0.38144(5) 0.28946(13) 0.0412(4) Uani 1 1 d . . . . .
S1 S 0.1895(3) 0.39610(7) 0.13203(14) 0.0613(5) Uani 1 1 d . . . . .
Zn1 Zn 0.93157(10) 0.35406(2) 0.57718(5) 0.03200(18) Uani 1 1 d . . . . .
O11 O 1.6667(10) 0.32706(17) 1.0205(5) 0.094(2) Uani 1 1 d . . . . .
O12 O 1.8048(8) 0.27968(18) 1.1709(4) 0.0698(14) Uani 1 1 d . . . . .
O13 O 1.4765(7) 0.26681(16) 0.9760(4) 0.0611(13) Uani 1 1 d . . . . .
O14 O 1.7883(9) 0.2628(2) 1.0271(5) 0.101(2) Uani 1 1 d . . . . .
Cl10 Cl 1.6850(2) 0.28384(4) 1.04912(12) 0.0385(3) Uani 1 1 d . . . . .
O21 O 0.5249(9) 0.5639(2) 0.4281(6) 0.098(2) Uani 1 1 d . . . . .
O22 O 0.8811(9) 0.55017(15) 0.5383(5) 0.0686(14) Uani 1 1 d . . . . .
O23 O 0.7498(9) 0.61881(14) 0.4795(5) 0.0654(13) Uani 1 1 d . . . . .
O24 O 0.7935(10) 0.58560(18) 0.6219(5) 0.0811(17) Uani 1 1 d . . . . .
Cl20 Cl 0.7359(2) 0.57918(4) 0.51502(13) 0.0421(3) Uani 1 1 d . . . . .
N50 N -0.002(3) 0.4926(6) -0.0264(15) 0.097(5) Uani 0.5 1 d . U P A -1
C51 C -0.0372(17) 0.4723(4) -0.0965(12) 0.076(5) Uani 0.5 1 d G U P A -1
C52 C -0.081(3) 0.4457(6) -0.1853(15) 0.114(8) Uani 0.5 1 d G U P A -1
H52A H -0.234732 0.440419 -0.251066 0.172 Uiso 0.5 1 calc GR . P A -1
H52B H -0.005449 0.418790 -0.148750 0.172 Uiso 0.5 1 calc GR . P A -1
H52C H -0.032604 0.460018 -0.215655 0.172 Uiso 0.5 1 calc GR . P A -1
N30 N 0.594(2) 0.5536(9) 0.0071(18) 0.108(9) Uani 0.5 1 d . U P B -1
C31 C 0.416(2) 0.5545(5) -0.0524(12) 0.079(4) Uani 0.5 1 d G U P B -1
C32 C 0.188(2) 0.5551(7) -0.1278(14) 0.099(6) Uani 0.5 1 d G U P B -1
H32A H 0.112547 0.567728 -0.205004 0.148 Uiso 0.5 1 calc GR . P B -1
H32B H 0.160526 0.571863 -0.089396 0.148 Uiso 0.5 1 calc GR . P B -1
H32C H 0.137161 0.526161 -0.139904 0.148 Uiso 0.5 1 calc GR . P B -1
N40 N 0.354(3) 0.4449(8) -0.0144(17) 0.097(7) Uani 0.5 1 d . U P C -2
C41 C 0.181(3) 0.4550(5) -0.0916(13) 0.083(5) Uani 0.5 1 d G U P C -2
C42 C -0.040(3) 0.4685(8) -0.1911(18) 0.156(11) Uani 0.5 1 d G U P C -2
H42A H -0.101759 0.454098 -0.263811 0.233 Uiso 0.5 1 calc GR . P C -2
H42B H -0.044160 0.499099 -0.201596 0.233 Uiso 0.5 1 calc GR . P C -2
H42C H -0.121389 0.461289 -0.174750 0.233 Uiso 0.5 1 calc GR . P C -2

loop_
_atom_site_aniso_label
_atom_site_aniso_U_11
_atom_site_aniso_U_22
_atom_site_aniso_U_33
_atom_site_aniso_U_23
_atom_site_aniso_U_13
_atom_site_aniso_U_12
C1 0.037(3) 0.082(5) 0.045(3) 0.000(3) 0.031(3) -0.003(3)
C2 0.033(3) 0.046(3) 0.044(3) -0.017(2) 0.031(3) -0.010(2)
C3 0.029(3) 0.037(3) 0.047(3) -0.010(2) 0.030(3) -0.007(2)
C4 0.041(3) 0.040(3) 0.060(4) -0.012(3) 0.042(3) -0.006(2)
C5 0.044(3) 0.037(3) 0.066(4) -0.006(3) 0.044(3) -0.003(3)
C6 0.041(3) 0.036(3) 0.057(3) 0.002(3) 0.039(3) 0.001(2)
C7 0.039(3) 0.037(3) 0.047(3) 0.001(2) 0.034(3) 0.000(2)
C8 0.030(3) 0.060(4) 0.045(3) -0.015(3) 0.026(3) -0.010(3)
C9 0.033(3) 0.040(3) 0.050(3) -0.009(2) 0.034(3) -0.006(2)
C10 0.038(3) 0.026(3) 0.047(3) -0.003(2) 0.034(3) 0.000(2)
C11 0.043(3) 0.038(3) 0.052(3) -0.001(2) 0.039(3) -0.002(2)
C12 0.059(4) 0.043(3) 0.053(4) 0.001(3) 0.047(3) 0.000(3)
C13 0.046(3) 0.052(4) 0.043(3) -0.003(3) 0.033(3) 0.001(3)
C14 0.037(3) 0.039(3) 0.045(3) -0.004(2) 0.032(3) 0.002(2)
C15 0.052(4) 0.045(4) 0.058(4) 0.014(3) 0.043(3) 0.010(3)
C16 0.051(3) 0.033(3) 0.046(3) 0.000(2) 0.040(3) -0.004(2)
C17 0.044(3) 0.037(3) 0.047(3) -0.005(2) 0.038(3) -0.007(2)
C18 0.048(4) 0.044(3) 0.054(4) -0.010(3) 0.036(3) -0.013(3)
C19 0.051(4) 0.061(5) 0.070(5) -0.024(4) 0.039(4) -0.025(3)
C20 0.031(3) 0.073(5) 0.072(5) -0.017(4) 0.029(3) -0.011(3)
C21 0.039(3) 0.046(3) 0.059(4) -0.009(3) 0.036(3) -0.006(3)
N1 0.035(3) 0.064(3) 0.036(2) -0.005(2) 0.027(2) -0.002(2)
N2 0.030(2) 0.045(3) 0.037(2) -0.010(2) 0.025(2) -0.007(2)
N3 0.034(2) 0.033(2) 0.042(2) -0.0056(19) 0.030(2) -0.0025(18)
N4 0.027(2) 0.052(3) 0.038(2) -0.008(2) 0.024(2) -0.004(2)
N5 0.025(2) 0.043(3) 0.033(2) -0.0099(19) 0.020(2) -0.0047(18)
N6 0.035(2) 0.028(2) 0.042(2) -0.0039(18) 0.029(2) -0.0008(18)
N7 0.037(2) 0.045(3) 0.039(3) 0.001(2) 0.028(2) 0.006(2)
N8 0.039(2) 0.038(3) 0.041(2) -0.002(2) 0.032(2) -0.001(2)
N9 0.034(2) 0.042(3) 0.038(2) -0.009(2) 0.027(2) -0.010(2)
P1 0.0310(7) 0.0588(10) 0.0325(7) -0.0035(7) 0.0225(6) 0.0038(7)
S1 0.0391(8) 0.1031(15) 0.0332(8) 0.0030(8) 0.0234(7) 0.0145(9)
Zn1 0.0291(3) 0.0349(3) 0.0364(3) -0.0058(2) 0.0252(3) -0.0025(2)
O11 0.080(4) 0.056(3) 0.088(4) 0.018(3) 0.041(3) -0.004(3)
O12 0.054(3) 0.094(4) 0.039(2) -0.005(2) 0.026(2) -0.015(3)
O13 0.038(2) 0.085(4) 0.053(3) -0.005(2) 0.031(2) -0.015(2)
O14 0.059(3) 0.167(7) 0.086(4) -0.023(4) 0.056(3) 0.016(4)
Cl10 0.0321(6) 0.0426(7) 0.0421(7) -0.0026(6) 0.0273(6) -0.0013(5)
O21 0.064(4) 0.088(4) 0.093(4) -0.021(3) 0.040(3) -0.033(3)
O22 0.095(4) 0.053(3) 0.107(4) 0.010(3) 0.089(4) 0.015(3)
O23 0.091(4) 0.041(3) 0.103(4) 0.010(2) 0.083(3) 0.000(2)
O24 0.124(5) 0.082(4) 0.088(4) -0.005(3) 0.093(4) -0.004(3)
Cl20 0.0478(8) 0.0393(7) 0.0520(8) -0.0055(6) 0.0403(7) -0.0081(6)
N50 0.080(9) 0.113(15) 0.108(14) 0.013(9) 0.071(11) 0.013(10)
C51 0.042(8) 0.060(10) 0.085(11) 0.015(7) 0.033(9) 0.012(7)
C52 0.106(14) 0.076(12) 0.097(11) 0.004(9) 0.052(10) 0.016(10)
N30 0.116(10) 0.13(2) 0.137(16) 0.010(14) 0.110(12) -0.014(14)
C31 0.103(9) 0.080(11) 0.083(11) 0.009(9) 0.077(10) -0.010(10)
C32 0.093(9) 0.138(17) 0.078(11) 0.035(11) 0.065(10) 0.012(12)
N40 0.108(11) 0.103(17) 0.115(14) 0.049(12) 0.092(11) 0.023(12)
C41 0.096(10) 0.095(13) 0.081(10) -0.011(9) 0.071(9) 0.020(10)
C42 0.129(13) 0.155(18) 0.130(14) -0.022(12) 0.076(10) 0.057(13)

loop_
_atom_type_symbol
_atom_type_description
_atom_type_scat_dispersion_real
_atom_type_scat_dispersion_imag
_atom_type_scat_source
C C 0.0033 0.0016 'International Tables Vol C Tables 4.2.6.8 and 6.1.1.4'
H H 0.0000 0.0000 'International Tables Vol C Tables 4.2.6.8 and 6.1.1.4'
N N 0.0061 0.0033 'International Tables Vol C Tables 4.2.6.8 and 6.1.1.4'
O O 0.0106 0.0060 'International Tables Vol C Tables 4.2.6.8 and 6.1.1.4'
P P 0.1023 0.0942 'International Tables Vol C Tables 4.2.6.8 and 6.1.1.4'
S S 0.1246 0.1234 'International Tables Vol C Tables 4.2.6.8 and 6.1.1.4'
Cl Cl 0.1484 0.1585 'International Tables Vol C Tables 4.2.6.8 and 6.1.1.4'
Zn Zn 0.2839 1.4301 'International Tables Vol C Tables 4.2.6.8 and 6.1.1.4'

loop_
_exptl_crystal_face_index_h
_exptl_crystal_face_index_k
_exptl_crystal_face_index_l
_exptl_crystal_face_perp_dist
0 -6 -16 0.1341
-12 0 20 0.1878
-13 -2 16 0.2113
12 -6 -21 0.1931
0 -45 1 0.1622
0 45 -1 0.0914
-4 20 -8 0.1551
0 26 13 0.0425
0 -23 14 0.1004
11 -25 -14 0.2165

loop_
_geom_angle_atom_site_label_1
_geom_angle_atom_site_label_2
_geom_angle_atom_site_label_3
_geom_angle
_geom_angle_site_symmetry_1
_geom_angle_site_symmetry_3
N2 C2 C3 117.3(5) . .
C4 C3 C2 121.9(5) . .
N3 C3 C2 117.3(5) . .
N3 C3 C4 120.8(5) . .
C5 C4 C3 119.1(5) . .
C6 C5 C4 119.7(5) . .
C5 C6 C7 118.3(6) . .
N3 C7 C6 122.5(5) . .
N5 C9 C10 117.8(5) . .
C11 C10 C9 121.5(5) . .
N6 C10 C9 116.9(5) . .
N6 C10 C11 121.6(5) . .
C12 C11 C10 119.3(5) . .
C11 C12 C13 119.2(5) . .
C12 C13 C14 118.8(6) . .
N6 C14 C13 123.3(6) . .
N8 C16 C17 117.4(5) . .
C18 C17 C16 120.4(5) . .
N9 C17 C16 117.1(5) . .
N9 C17 C18 122.5(5) . .
C19 C18 C17 119.0(6) . .
C18 C19 C20 119.1(6) . .
C19 C20 C21 118.4(7) . .
N9 C21 C20 123.9(6) . .
C1 N1 P1 121.3(4) . .
N2 N1 C1 119.2(5) . .
N2 N1 P1 115.7(3) . .
C2 N2 N1 121.2(5) . .
C2 N2 Zn1 111.3(4) . .
N1 N2 Zn1 123.0(3) . .
C3 N3 Zn1 114.9(4) . .
C7 N3 C3 119.5(5) . .
C7 N3 Zn1 125.5(4) . .
C8 N4 P1 122.5(4) . .
N5 N4 C8 119.2(4) . .
N5 N4 P1 115.1(3) . .
C9 N5 N4 121.5(4) . .
C9 N5 Zn1 114.2(4) . .
N4 N5 Zn1 123.2(3) . .
C10 N6 Zn1 114.3(3) . .
C14 N6 C10 117.9(5) . .
C14 N6 Zn1 127.8(4) . .
C15 N7 P1 124.8(4) . .
N8 N7 C15 119.5(5) . .
N8 N7 P1 115.7(4) . .
C16 N8 N7 121.1(5) . .
C16 N8 Zn1 112.0(4) . .
N7 N8 Zn1 124.3(3) . .
C17 N9 Zn1 115.1(4) . .
C21 N9 C17 117.1(5) . .
C21 N9 Zn1 127.7(4) . .
N1 P1 N7 104.7(2) . .
N1 P1 S1 113.23(18) . .
N4 P1 N1 103.3(2) . .
N4 P1 N7 107.1(2) . .
N4 P1 S1 114.56(18) . .
N7 P1 S1 112.97(19) . .
N2 Zn1 N8 80.37(17) . .
N3 Zn1 N2 74.38(17) . .
N3 Zn1 N5 120.27(17) . .
N3 Zn1 N6 100.88(16) . .
N3 Zn1 N8 143.99(16) . .
N3 Zn1 N9 95.84(17) . .
N5 Zn1 N2 80.06(16) . .
N5 Zn1 N8 79.04(17) . .
N6 Zn1 N2 148.12(16) . .
N6 Zn1 N5 75.40(17) . .
N6 Zn1 N8 113.94(16) . .
N9 Zn1 N2 118.95(16) . .
N9 Zn1 N5 143.33(17) . .
N9 Zn1 N6 92.77(17) . .
N9 Zn1 N8 74.36(17) . .
O11 Cl10 O12 109.8(4) . .
O11 Cl10 O13 108.8(3) . .
O12 Cl10 O13 110.1(3) . .
O14 Cl10 O11 108.5(5) . .
O14 Cl10 O12 109.7(4) . .
O14 Cl10 O13 110.0(4) . .
O21 Cl20 O22 112.0(4) . .
O21 Cl20 O23 110.5(4) . .
O21 Cl20 O24 107.8(4) . .
O22 Cl20 O23 109.8(3) . .
O22 Cl20 O24 108.6(3) . .
O24 Cl20 O23 108.0(3) . .
N50 C51 C52 179.10(5) . .
N30 C31 C32 179.09(8) . .
N40 C41 C42 179.09(9) . .

loop_
_geom_bond_atom_site_label_1
_geom_bond_atom_site_label_2
_geom_bond_distance
_geom_bond_site_symmetry_2
C1 N1 1.470(7) .
C2 C3 1.440(8) .
C2 N2 1.273(7) .
C3 C4 1.397(7) .
C3 N3 1.342(7) .
C4 C5 1.373(9) .
C5 C6 1.372(8) .
C6 C7 1.386(8) .
C7 N3 1.326(7) .
C8 N4 1.474(7) .
C9 C10 1.446(8) .
C9 N5 1.276(7) .
C10 C11 1.390(7) .
C10 N6 1.352(7) .
C11 C12 1.366(8) .
C12 C13 1.369(9) .
C13 C14 1.378(8) .
C14 N6 1.326(7) .
C15 N7 1.449(7) .
C16 C17 1.450(8) .
C16 N8 1.281(7) .
C17 C18 1.390(8) .
C17 N9 1.346(7) .
C18 C19 1.369(10) .
C19 C20 1.373(10) .
C20 C21 1.381(9) .
C21 N9 1.325(7) .
N1 N2 1.364(7) .
N1 P1 1.679(5) .
N2 Zn1 2.263(4) .
N3 Zn1 2.117(4) .
N4 N5 1.365(6) .
N4 P1 1.679(5) .
N5 Zn1 2.204(4) .
N6 Zn1 2.146(4) .
N7 N8 1.360(6) .
N7 P1 1.688(5) .
N8 Zn1 2.263(5) .
N9 Zn1 2.135(4) .
P1 S1 1.904(2) .
O11 Cl10 1.416(5) .
O12 Cl10 1.417(5) .
O13 Cl10 1.426(4) .
O14 Cl10 1.393(5) .
O21 Cl20 1.409(5) .
O22 Cl20 1.417(5) .
O23 Cl20 1.425(4) .
O24 Cl20 1.422(5) .
N50 C51 1.1375 .
C51 C52 1.4559 .
N30 C31 1.1372 .
C31 C32 1.4555 .
N40 C41 1.1374 .
C41 C42 1.4560 .

loop_
_geom_torsion_atom_site_label_1
_geom_torsion_atom_site_label_2
_geom_torsion_atom_site_label_3
_geom_torsion_atom_site_label_4
_geom_torsion
_geom_torsion_site_symmetry_1
_geom_torsion_site_symmetry_2
_geom_torsion_site_symmetry_3
_geom_torsion_site_symmetry_4
C1 N1 N2 C2 -28.3(8) . . . .
C1 N1 N2 Zn1 125.7(5) . . . .
C1 N1 P1 N4 165.6(4) . . . .
C1 N1 P1 N7 -82.4(5) . . . .
C1 N1 P1 S1 41.1(5) . . . .
C2 C3 C4 C5 -178.9(5) . . . .
C2 C3 N3 C7 176.3(5) . . . .
C2 C3 N3 Zn1 -7.2(6) . . . .
C3 C2 N2 N1 179.2(5) . . . .
C3 C2 N2 Zn1 22.5(6) . . . .
C3 C4 C5 C6 2.4(8) . . . .
C4 C3 N3 C7 -2.3(8) . . . .
C4 C3 N3 Zn1 174.2(4) . . . .
C4 C5 C6 C7 -1.8(8) . . . .
C5 C6 C7 N3 -0.8(8) . . . .
C6 C7 N3 C3 2.9(8) . . . .
C6 C7 N3 Zn1 -173.2(4) . . . .
C8 N4 N5 C9 -6.6(8) . . . .
C8 N4 N5 Zn1 160.8(4) . . . .
C8 N4 P1 N1 -122.5(4) . . . .
C8 N4 P1 N7 127.2(4) . . . .
C8 N4 P1 S1 1.1(5) . . . .
C9 C10 C11 C12 -177.7(5) . . . .
C9 C10 N6 C14 177.9(5) . . . .
C9 C10 N6 Zn1 -0.4(6) . . . .
C10 C9 N5 N4 -178.4(5) . . . .
C10 C9 N5 Zn1 13.1(6) . . . .
C10 C11 C12 C13 0.2(9) . . . .
C11 C10 N6 C14 0.9(7) . . . .
C11 C10 N6 Zn1 -177.4(4) . . . .
C11 C12 C13 C14 0.2(9) . . . .
C12 C13 C14 N6 -0.1(9) . . . .
C13 C14 N6 C10 -0.4(8) . . . .
C13 C14 N6 Zn1 177.6(4) . . . .
C15 N7 N8 C16 -9.6(7) . . . .
C15 N7 N8 Zn1 150.7(4) . . . .
C15 N7 P1 N1 140.7(5) . . . .
C15 N7 P1 N4 -110.1(5) . . . .
C15 N7 P1 S1 17.0(5) . . . .
C16 C17 C18 C19 -174.5(6) . . . .
C16 C17 N9 C21 175.2(5) . . . .
C16 C17 N9 Zn1 -7.6(6) . . . .
C17 C16 N8 N7 -177.3(4) . . . .
C17 C16 N8 Zn1 20.2(6) . . . .
C17 C18 C19 C20 -1.9(11) . . . .
C18 C17 N9 C21 -2.2(8) . . . .
C18 C17 N9 Zn1 175.0(4) . . . .
C18 C19 C20 C21 0.5(12) . . . .
C19 C20 C21 N9 0.0(11) . . . .
C20 C21 N9 C17 0.8(9) . . . .
C20 C21 N9 Zn1 -176.0(5) . . . .
N2 C2 C3 C4 167.1(5) . . . .
N2 C2 C3 N3 -11.5(7) . . . .
N2 N1 P1 N4 -36.4(4) . . . .
N2 N1 P1 N7 75.7(4) . . . .
N2 N1 P1 S1 -160.8(3) . . . .
N3 C3 C4 C5 -0.3(8) . . . .
N5 C9 C10 C11 168.2(5) . . . .
N5 C9 C10 N6 -8.9(7) . . . .
N5 N4 P1 N1 77.6(4) . . . .
N5 N4 P1 N7 -32.7(4) . . . .
N5 N4 P1 S1 -158.8(3) . . . .
N6 C10 C11 C12 -0.8(8) . . . .
N8 C16 C17 C18 168.0(5) . . . .
N8 C16 C17 N9 -9.4(7) . . . .
N8 N7 P1 N1 -40.7(4) . . . .
N8 N7 P1 N4 68.5(4) . . . .
N8 N7 P1 S1 -164.4(3) . . . .
N9 C17 C18 C19 2.8(9) . . . .
P1 N1 N2 C2 173.1(4) . . . .
P1 N1 N2 Zn1 -32.9(5) . . . .
P1 N4 N5 C9 154.0(4) . . . .
P1 N4 N5 Zn1 -38.6(5) . . . .
P1 N7 N8 C16 171.8(4) . . . .
P1 N7 N8 Zn1 -27.9(5) . . . .
